data_4337166
loop_
_publ_author_name
'Dunbar, Andrew C.'
'Girolami, Gregory S.'

_publ_section_title
;
 Synthesis and characterization of calcium n,n-dimethylaminodiboranates as
 possible chemical vapor deposition precursors.
;
_journal_issue 2
_journal_name_full 'Inorganic chemistry'
_journal_page_first 888
_journal_page_last 896
_journal_paper_doi 10.1021/ic402237b
_journal_volume 53
_journal_year 2014
_chemical_formula_sum 'C12 H44 B4 Ca N2 O2'
_chemical_formula_weight 331.81
_chemical_name_systematic
; 
 ? 
;
_space_group_IT_number 5
_symmetry_space_group_name_Hall 'C 2y'
_symmetry_space_group_name_H-M 'C 1 2 1'
_atom_sites_solution_hydrogens geom
_atom_sites_solution_primary direct
_atom_sites_solution_secondary difmap
_audit_creation_method SHELXL-97
_cell_angle_alpha 90.00
_cell_angle_beta 112.735(7)
_cell_angle_gamma 90.00
_cell_formula_units_Z 4
_cell_length_a 19.880(2)
_cell_length_b 8.5182(10)
_cell_length_c 15.1491(16)
_cell_measurement_reflns_used 4883
_cell_measurement_temperature 193(2)
_cell_measurement_theta_max 25.38
_cell_measurement_theta_min 1.46
_cell_volume 2366.1(5)
_computing_structure_refinement 'SHELXL-97 (Sheldrick, 1997)'
_computing_structure_solution 'SHELXS-97 (Sheldrick, 1990)'
_diffrn_ambient_temperature 193(2)
_diffrn_measured_fraction_theta_full 0.999
_diffrn_measured_fraction_theta_max 0.999
_diffrn_radiation_monochromator graphite
_diffrn_radiation_source 'fine-focus sealed tube'
_diffrn_radiation_type MoK\a
_diffrn_radiation_wavelength 0.71073
_diffrn_reflns_av_R_equivalents 0.1465
_diffrn_reflns_av_sigmaI/netI 0.1020
_diffrn_reflns_limit_h_max 23
_diffrn_reflns_limit_h_min -23
_diffrn_reflns_limit_k_max 10
_diffrn_reflns_limit_k_min -10
_diffrn_reflns_limit_l_max 18
_diffrn_reflns_limit_l_min -18
_diffrn_reflns_number 19972
_diffrn_reflns_theta_full 25.38
_diffrn_reflns_theta_max 25.38
_diffrn_reflns_theta_min 1.46
_exptl_absorpt_coefficient_mu 0.268
_exptl_absorpt_correction_T_max 0.951
_exptl_absorpt_correction_T_min 0.915
_exptl_absorpt_correction_type integration
_exptl_crystal_colour colourless
_exptl_crystal_density_diffrn 0.931
_exptl_crystal_density_method 'not measured'
_exptl_crystal_description prism
_exptl_crystal_F_000 744
_exptl_crystal_size_max 0.444
_exptl_crystal_size_mid 0.383
_exptl_crystal_size_min 0.314
_refine_diff_density_max 0.293
_refine_diff_density_min -0.410
_refine_diff_density_rms 0.040
_refine_ls_abs_structure_details 'Flack H D (1983), Acta Cryst. A39, 876-881'
_refine_ls_abs_structure_Flack 0.38(4)
_refine_ls_extinction_method none
_refine_ls_goodness_of_fit_ref 0.972
_refine_ls_hydrogen_treatment mixed
_refine_ls_matrix_type full
_refine_ls_number_parameters 247
_refine_ls_number_reflns 4312
_refine_ls_number_restraints 35
_refine_ls_restrained_S_all 0.968
_refine_ls_R_factor_all 0.0863
_refine_ls_R_factor_gt 0.0467
_refine_ls_shift/su_max 0.000
_refine_ls_shift/su_mean 0.000
_refine_ls_structure_factor_coef Fsqd
_refine_ls_weighting_details 'calc w=1/[\s^2^(Fo^2^)+(0.0431P)^2^+0.0000P] where P=(Fo^2^+2Fc^2^)/3'
_refine_ls_weighting_scheme calc
_refine_ls_wR_factor_gt 0.1001
_refine_ls_wR_factor_ref 0.1171
_reflns_number_gt 2855
_reflns_number_total 4312
_reflns_threshold_expression >2sigma(I)
_cod_data_source_file ic402237b_si_002.cif
_cod_data_source_block ba50l_5face
_cod_original_sg_symbol_H-M C2
_cod_database_code 4337166

loop_
_symmetry_equiv_pos_as_xyz
'x, y, z'
'-x, y, -z'
'x+1/2, y+1/2, z'
'-x+1/2, y+1/2, -z'

loop_
_atom_site_label
_atom_site_type_symbol
_atom_site_fract_x
_atom_site_fract_y
_atom_site_fract_z
_atom_site_U_iso_or_equiv
_atom_site_adp_type
_atom_site_occupancy
_atom_site_symmetry_multiplicity
_atom_site_calc_flag
_atom_site_refinement_flags
Ca1 Ca 0.25722(3) 0.12886(7) 0.24694(3) 0.03680(19) Uani 1 1 d .
B1 B 0.3742(2) -0.0685(5) 0.3582(3) 0.0474(9) Uani 1 1 d D
H11 H 0.3611(14) 0.052(2) 0.3845(17) 0.043(8) Uiso 1 1 d D
H12 H 0.3192(12) -0.123(4) 0.3069(18) 0.073(11) Uiso 1 1 d D
H13 H 0.4006(14) -0.168(3) 0.4118(17) 0.043(8) Uiso 1 1 d D
B2 B 0.3854(2) 0.0858(5) 0.2158(3) 0.0490(11) Uani 1 1 d D
H21 H 0.3317(11) 0.023(3) 0.1675(17) 0.053(9) Uiso 1 1 d D
H22 H 0.3721(15) 0.203(2) 0.2461(18) 0.047(8) Uiso 1 1 d D
H23 H 0.4213(12) 0.130(4) 0.1772(16) 0.055(7) Uiso 1 1 d D
N1 N 0.42382(13) -0.0336(3) 0.29972(17) 0.0459(7) Uani 1 1 d .
C1 C 0.4393(2) -0.1825(5) 0.2608(3) 0.0803(13) Uani 1 1 d .
H1A H 0.4690 -0.1609 0.2235 0.120 Uiso 1 1 calc R
H1B H 0.3932 -0.2314 0.2194 0.120 Uiso 1 1 calc R
H1C H 0.4657 -0.2537 0.3136 0.120 Uiso 1 1 calc R
C2 C 0.49446(17) 0.0335(5) 0.3668(2) 0.0675(11) Uani 1 1 d .
H2A H 0.5173 -0.0392 0.4202 0.101 Uiso 1 1 calc R
H2B H 0.4855 0.1343 0.3915 0.101 Uiso 1 1 calc R
H2C H 0.5270 0.0495 0.3328 0.101 Uiso 1 1 calc R
B3 B 0.1422(2) -0.0732(5) 0.1327(3) 0.0509(10) Uani 1 1 d D
H31 H 0.1482(16) 0.054(2) 0.1073(18) 0.051(9) Uiso 1 1 d D
H32 H 0.2001(10) -0.124(4) 0.1775(19) 0.073(11) Uiso 1 1 d D
H33 H 0.1187(15) -0.168(3) 0.0757(17) 0.047(9) Uiso 1 1 d D
B4 B 0.1359(2) 0.0508(6) 0.2864(3) 0.0563(12) Uani 1 1 d D
H41 H 0.1941(10) 0.002(3) 0.3308(16) 0.051(8) Uiso 1 1 d D
H42 H 0.1477(15) 0.174(2) 0.2616(18) 0.049(9) Uiso 1 1 d D
H43 H 0.1046(15) 0.069(3) 0.3351(18) 0.063(10) Uiso 1 1 d D
N2 N 0.09776(14) -0.0634(4) 0.20056(19) 0.0564(8) Uani 1 1 d .
C3 C 0.0930(2) -0.2197(5) 0.2380(3) 0.0932(15) Uani 1 1 d .
H3A H 0.0649 -0.2136 0.2787 0.140 Uiso 1 1 calc R
H3B H 0.1421 -0.2586 0.2757 0.140 Uiso 1 1 calc R
H3C H 0.0686 -0.2915 0.1845 0.140 Uiso 1 1 calc R
C4 C 0.02269(19) -0.0044(6) 0.1435(3) 0.0885(15) Uani 1 1 d .
H4A H -0.0012 -0.0743 0.0889 0.133 Uiso 1 1 calc R
H4B H 0.0256 0.1017 0.1203 0.133 Uiso 1 1 calc R
H4C H -0.0057 -0.0020 0.1840 0.133 Uiso 1 1 calc R
C10 C 0.3164(2) 0.4997(6) 0.0961(3) 0.0822(14) Uani 1 1 d .
H10A H 0.2911 0.5965 0.1002 0.123 Uiso 1 1 calc R
H10B H 0.3383 0.5130 0.0487 0.123 Uiso 1 1 calc R
H10C H 0.3547 0.4766 0.1588 0.123 Uiso 1 1 calc R
C11 C 0.26336(19) 0.3677(4) 0.0667(2) 0.0588(10) Uani 1 1 d .
H11A H 0.2248 0.3916 0.0034 0.071 Uiso 1 1 calc R
H11B H 0.2888 0.2712 0.0601 0.071 Uiso 1 1 calc R
O1 O 0.22966(11) 0.3392(2) 0.13504(13) 0.0453(5) Uani 1 1 d .
C12 C 0.17403(19) 0.4523(5) 0.1296(2) 0.0608(10) Uani 1 1 d .
H12A H 0.1920 0.5591 0.1250 0.073 Uiso 1 1 calc R
H12B H 0.1647 0.4470 0.1892 0.073 Uiso 1 1 calc R
C13 C 0.1034(2) 0.4244(6) 0.0449(3) 0.1053(18) Uani 1 1 d .
H13A H 0.1117 0.4364 -0.0145 0.158 Uiso 1 1 calc R
H13B H 0.0669 0.5008 0.0460 0.158 Uiso 1 1 calc R
H13C H 0.0859 0.3179 0.0483 0.158 Uiso 1 1 calc R
C20 C 0.4002(2) 0.4519(6) 0.4375(3) 0.0881(15) Uani 1 1 d .
H20A H 0.4005 0.4439 0.5021 0.132 Uiso 1 1 calc R
H20B H 0.4295 0.5425 0.4341 0.132 Uiso 1 1 calc R
H20C H 0.4209 0.3560 0.4224 0.132 Uiso 1 1 calc R
C21 C 0.32319(19) 0.4724(4) 0.3665(2) 0.0577(10) Uani 1 1 d .
H21A H 0.3015 0.5651 0.3849 0.069 Uiso 1 1 calc R
H21B H 0.3239 0.4930 0.3026 0.069 Uiso 1 1 calc R
O2 O 0.27832(11) 0.3384(2) 0.36072(13) 0.0421(5) Uani 1 1 d .
C22 C 0.25395(19) 0.3303(5) 0.4393(2) 0.0610(10) Uani 1 1 d .
H22A H 0.2941 0.3646 0.4989 0.073 Uiso 1 1 calc R
H22B H 0.2422 0.2199 0.4481 0.073 Uiso 1 1 calc R
C23 C 0.1887(2) 0.4296(6) 0.4230(3) 0.0979(17) Uani 1 1 d .
H23A H 0.2010 0.5400 0.4188 0.147 Uiso 1 1 calc R
H23B H 0.1729 0.4162 0.4763 0.147 Uiso 1 1 calc R
H23C H 0.1492 0.3982 0.3631 0.147 Uiso 1 1 calc R

loop_
_atom_site_aniso_label
_atom_site_aniso_U_11
_atom_site_aniso_U_22
_atom_site_aniso_U_33
_atom_site_aniso_U_23
_atom_site_aniso_U_13
_atom_site_aniso_U_12
Ca1 0.0367(3) 0.0403(4) 0.0351(3) 0.0002(4) 0.0156(2) -0.0010(6)
B1 0.045(2) 0.047(3) 0.054(2) 0.010(2) 0.0238(19) 0.004(2)
B2 0.050(2) 0.059(3) 0.047(2) 0.0079(19) 0.0282(18) 0.009(2)
N1 0.0431(15) 0.0479(18) 0.0493(16) 0.0034(13) 0.0208(13) 0.0067(14)
C1 0.097(3) 0.065(3) 0.094(3) 0.005(2) 0.053(2) 0.036(3)
C2 0.0390(18) 0.088(3) 0.073(3) 0.022(2) 0.0185(18) -0.003(2)
B3 0.055(2) 0.050(3) 0.046(2) -0.006(2) 0.0171(19) -0.002(2)
B4 0.051(2) 0.068(3) 0.059(3) -0.009(2) 0.030(2) -0.019(2)
N2 0.0455(16) 0.065(2) 0.0640(19) -0.0066(16) 0.0267(14) -0.0188(16)
C3 0.114(4) 0.074(3) 0.106(3) -0.005(3) 0.058(3) -0.043(3)
C4 0.038(2) 0.128(4) 0.092(3) -0.033(3) 0.017(2) -0.009(2)
C10 0.077(3) 0.104(4) 0.078(3) 0.029(3) 0.044(2) -0.008(3)
C11 0.073(2) 0.069(3) 0.040(2) 0.0041(17) 0.0290(19) 0.006(2)
O1 0.0493(12) 0.0419(14) 0.0442(13) 0.0097(10) 0.0176(10) 0.0023(12)
C12 0.055(2) 0.063(3) 0.062(2) 0.0126(19) 0.0211(18) 0.009(2)
C13 0.057(3) 0.116(5) 0.110(4) 0.027(3) -0.004(2) 0.008(3)
C20 0.063(3) 0.096(4) 0.099(3) -0.027(3) 0.025(2) -0.021(3)
C21 0.068(2) 0.054(2) 0.052(2) -0.0085(17) 0.0238(18) -0.013(2)
O2 0.0490(12) 0.0427(13) 0.0383(12) -0.0083(10) 0.0212(10) -0.0043(11)
C22 0.073(2) 0.073(3) 0.041(2) -0.0056(18) 0.0268(18) -0.006(2)
C23 0.073(3) 0.152(5) 0.080(3) -0.046(3) 0.042(2) 0.007(3)

loop_
_atom_type_symbol
_atom_type_description
_atom_type_scat_dispersion_real
_atom_type_scat_dispersion_imag
_atom_type_scat_source
C C 0.0033 0.0016 'International Tables Vol C Tables 4.2.6.8 and 6.1.1.4'
H H 0.0000 0.0000 'International Tables Vol C Tables 4.2.6.8 and 6.1.1.4'
B B 0.0013 0.0007 'International Tables Vol C Tables 4.2.6.8 and 6.1.1.4'
N N 0.0061 0.0033 'International Tables Vol C Tables 4.2.6.8 and 6.1.1.4'
O O 0.0106 0.0060 'International Tables Vol C Tables 4.2.6.8 and 6.1.1.4'
Ca Ca 0.2262 0.3064 'International Tables Vol C Tables 4.2.6.8 and 6.1.1.4'

loop_
_geom_angle_atom_site_label_1
_geom_angle_atom_site_label_2
_geom_angle_atom_site_label_3
_geom_angle
O1 Ca1 O2 83.12(8)
O1 Ca1 B4 110.68(11)
O2 Ca1 B4 87.07(10)
O1 Ca1 B2 87.28(9)
O2 Ca1 B2 107.54(10)
B4 Ca1 B2 158.43(14)
O1 Ca1 B1 141.19(9)
O2 Ca1 B1 97.95(10)
B4 Ca1 B1 108.12(13)
B2 Ca1 B1 55.20(10)
O1 Ca1 B3 96.46(10)
O2 Ca1 B3 139.52(10)
B4 Ca1 B3 55.05(12)
B2 Ca1 B3 112.88(12)
B1 Ca1 B3 106.49(13)
O1 Ca1 H11 135.3(6)
O2 Ca1 H11 74.1(4)
B4 Ca1 H11 106.0(6)
B2 Ca1 H11 64.7(6)
B1 Ca1 H11 23.9(3)
B3 Ca1 H11 125.7(5)
O1 Ca1 H12 149.5(7)
O2 Ca1 H12 117.3(5)
B4 Ca1 H12 93.7(6)
B2 Ca1 H12 65.7(6)
B1 Ca1 H12 24.1(3)
B3 Ca1 H12 82.4(4)
H11 Ca1 H12 45.5(7)
O1 Ca1 H21 86.8(7)
O2 Ca1 H21 131.7(4)
B4 Ca1 H21 140.1(5)
B2 Ca1 H21 24.6(3)
B1 Ca1 H21 63.5(7)
B3 Ca1 H21 88.5(4)
H11 Ca1 H21 80.9(8)
H12 Ca1 H21 62.8(10)
O1 Ca1 H22 75.8(6)
O2 Ca1 H22 84.6(4)
B4 Ca1 H22 168.8(6)
B2 Ca1 H22 24.5(4)
B1 Ca1 H22 65.8(6)
B3 Ca1 H22 134.8(4)
H11 Ca1 H22 64.4(9)
H12 Ca1 H22 83.5(8)
H21 Ca1 H22 47.2(7)
O1 Ca1 H31 72.5(3)
O2 Ca1 H31 131.5(6)
B4 Ca1 H31 64.7(6)
B2 Ca1 H31 112.3(6)
B1 Ca1 H31 127.2(5)
B3 Ca1 H31 24.0(3)
H11 Ca1 H31 149.0(7)
H12 Ca1 H31 103.9(4)
H21 Ca1 H31 88.9(7)
H22 Ca1 H31 126.5(8)
O1 Ca1 H32 114.3(6)
O2 Ca1 H32 151.2(7)
B4 Ca1 H32 65.8(6)
B2 Ca1 H32 96.5(6)
B1 Ca1 H32 82.7(4)
B3 Ca1 H32 24.0(3)
H11 Ca1 H32 103.4(5)
H12 Ca1 H32 58.7(7)
H21 Ca1 H32 74.4(8)
H22 Ca1 H32 120.9(6)
H31 Ca1 H32 45.5(7)
O1 Ca1 H41 134.7(4)
O2 Ca1 H41 86.4(7)
B4 Ca1 H41 24.6(4)
B2 Ca1 H41 137.7(5)
B1 Ca1 H41 83.9(4)
B3 Ca1 H41 65.3(6)
H11 Ca1 H41 82.2(7)
H12 Ca1 H41 72.4(9)
H21 Ca1 H41 130.6(10)
H22 Ca1 H41 146.6(7)
H31 Ca1 H41 82.5(8)
H32 Ca1 H41 65.1(10)
O1 Ca1 H42 88.6(4)
O2 Ca1 H42 73.5(6)
B4 Ca1 H42 24.4(4)
B2 Ca1 H42 175.6(6)
B1 Ca1 H42 129.1(5)
B3 Ca1 H42 66.1(6)
H11 Ca1 H42 119.5(8)
H12 Ca1 H42 117.8(7)
H21 Ca1 H42 153.5(7)
H22 Ca1 H42 154.5(8)
H31 Ca1 H42 64.9(9)
H32 Ca1 H42 83.8(8)
H41 Ca1 H42 46.2(7)
N1 B1 Ca1 95.81(19)
N1 B1 H11 107.2(13)
Ca1 B1 H11 56.0(13)
N1 B1 H12 109.2(15)
Ca1 B1 H12 59.9(18)
H11 B1 H12 108(2)
N1 B1 H13 108.7(14)
Ca1 B1 H13 154.3(14)
H11 B1 H13 120.6(19)
H12 B1 H13 103(2)
N1 B2 Ca1 97.95(18)
N1 B2 H21 104.4(15)
Ca1 B2 H21 59.5(14)
N1 B2 H22 110.2(14)
Ca1 B2 H22 57.3(14)
H21 B2 H22 110(2)
N1 B2 H23 114.9(15)
Ca1 B2 H23 146.2(16)
H21 B2 H23 115.6(18)
H22 B2 H23 101(2)
C1 N1 C2 108.3(3)
C1 N1 B2 110.0(3)
C2 N1 B2 109.7(3)
C1 N1 B1 109.3(3)
C2 N1 B1 108.4(2)
B2 N1 B1 111.0(2)
N1 C1 H1A 109.5
N1 C1 H1B 109.5
H1A C1 H1B 109.5
N1 C1 H1C 109.5
H1A C1 H1C 109.5
H1B C1 H1C 109.5
N1 C2 H2A 109.5
N1 C2 H2B 109.5
H2A C2 H2B 109.5
N1 C2 H2C 109.5
H2A C2 H2C 109.5
H2B C2 H2C 109.5
N2 B3 Ca1 95.2(2)
N2 B3 H31 108.4(14)
Ca1 B3 H31 58.8(14)
N2 B3 H32 108.2(15)
Ca1 B3 H32 59.4(17)
H31 B3 H32 109(2)
N2 B3 H33 110.9(14)
Ca1 B3 H33 152.1(14)
H31 B3 H33 118(2)
H32 B3 H33 102(2)
N2 B4 Ca1 98.8(2)
N2 B4 H41 108.1(15)
Ca1 B4 H41 57.4(14)
N2 B4 H42 112.7(14)
Ca1 B4 H42 54.5(14)
H41 B4 H42 103(2)
N2 B4 H43 114.2(15)
Ca1 B4 H43 147.0(15)
H41 B4 H43 110.0(19)
H42 B4 H43 108(2)
C3 N2 C4 109.2(3)
C3 N2 B4 109.1(3)
C4 N2 B4 109.1(3)
C3 N2 B3 109.7(3)
C4 N2 B3 108.9(3)
B4 N2 B3 110.9(3)
N2 C3 H3A 109.5
N2 C3 H3B 109.5
H3A C3 H3B 109.5
N2 C3 H3C 109.5
H3A C3 H3C 109.5
H3B C3 H3C 109.5
N2 C4 H4A 109.5
N2 C4 H4B 109.5
H4A C4 H4B 109.5
N2 C4 H4C 109.5
H4A C4 H4C 109.5
H4B C4 H4C 109.5
C11 C10 H10A 109.5
C11 C10 H10B 109.5
H10A C10 H10B 109.5
C11 C10 H10C 109.5
H10A C10 H10C 109.5
H10B C10 H10C 109.5
O1 C11 C10 112.4(3)
O1 C11 H11A 109.1
C10 C11 H11A 109.1
O1 C11 H11B 109.1
C10 C11 H11B 109.1
H11A C11 H11B 107.8
C12 O1 C11 113.7(2)
C12 O1 Ca1 120.18(18)
C11 O1 Ca1 126.14(19)
O1 C12 C13 112.5(3)
O1 C12 H12A 109.1
C13 C12 H12A 109.1
O1 C12 H12B 109.1
C13 C12 H12B 109.1
H12A C12 H12B 107.8
C12 C13 H13A 109.5
C12 C13 H13B 109.5
H13A C13 H13B 109.5
C12 C13 H13C 109.5
H13A C13 H13C 109.5
H13B C13 H13C 109.5
C21 C20 H20A 109.5
C21 C20 H20B 109.5
H20A C20 H20B 109.5
C21 C20 H20C 109.5
H20A C20 H20C 109.5
H20B C20 H20C 109.5
O2 C21 C20 113.0(3)
O2 C21 H21A 109.0
C20 C21 H21A 109.0
O2 C21 H21B 109.0
C20 C21 H21B 109.0
H21A C21 H21B 107.8
C21 O2 C22 112.7(2)
C21 O2 Ca1 124.65(17)
C22 O2 Ca1 122.17(19)
O2 C22 C23 112.5(3)
O2 C22 H22A 109.1
C23 C22 H22A 109.1
O2 C22 H22B 109.1
C23 C22 H22B 109.1
H22A C22 H22B 107.8
C22 C23 H23A 109.5
C22 C23 H23B 109.5
H23A C23 H23B 109.5
C22 C23 H23C 109.5
H23A C23 H23C 109.5
H23B C23 H23C 109.5

loop_
_geom_bond_atom_site_label_1
_geom_bond_atom_site_label_2
_geom_bond_distance
Ca1 O1 2.380(2)
Ca1 O2 2.403(2)
Ca1 B4 2.780(4)
Ca1 B2 2.789(4)
Ca1 B1 2.837(4)
Ca1 B3 2.851(4)
Ca1 H11 2.39(3)
Ca1 H12 2.47(4)
Ca1 H21 2.42(3)
Ca1 H22 2.37(3)
Ca1 H31 2.46(3)
Ca1 H32 2.47(3)
Ca1 H41 2.36(3)
Ca1 H42 2.31(3)
B1 N1 1.587(4)
B1 H11 1.166(14)
B1 H12 1.166(14)
B1 H13 1.151(18)
B2 N1 1.576(4)
B2 H21 1.167(14)
B2 H22 1.168(14)
B2 H23 1.148(17)
N1 C1 1.480(4)
N1 C2 1.493(4)
C1 H1A 0.9800
C1 H1B 0.9800
C1 H1C 0.9800
C2 H2A 0.9800
C2 H2B 0.9800
C2 H2C 0.9800
B3 N2 1.596(5)
B3 H31 1.171(14)
B3 H32 1.169(14)
B3 H33 1.144(18)
B4 N2 1.565(5)
B4 H41 1.168(14)
B4 H42 1.171(14)
B4 H43 1.146(18)
N2 C3 1.465(5)
N2 C4 1.493(5)
C3 H3A 0.9800
C3 H3B 0.9800
C3 H3C 0.9800
C4 H4A 0.9800
C4 H4B 0.9800
C4 H4C 0.9800
C10 C11 1.487(5)
C10 H10A 0.9800
C10 H10B 0.9800
C10 H10C 0.9800
C11 O1 1.454(3)
C11 H11A 0.9900
C11 H11B 0.9900
O1 C12 1.445(4)
C12 C13 1.510(5)
C12 H12A 0.9900
C12 H12B 0.9900
C13 H13A 0.9800
C13 H13B 0.9800
C13 H13C 0.9800
C20 C21 1.503(5)
C20 H20A 0.9800
C20 H20B 0.9800
C20 H20C 0.9800
C21 O2 1.430(4)
C21 H21A 0.9900
C21 H21B 0.9900
O2 C22 1.450(3)
C22 C23 1.487(5)
C22 H22A 0.9900
C22 H22B 0.9900
C23 H23A 0.9800
C23 H23B 0.9800
C23 H23C 0.9800
